data_1506927
loop_
_publ_author_name
'Zhong, Yu-Wu'
'Izumi, Kenji'
'Xu, Ming-Hua'
'Lin, Guo-Qiang'

_publ_section_title
;
 Highly diastereoselective and enantioselective synthesis of enantiopure
 C2-Symmetrical vicinal diamines by reductive homocoupling of chiral
 N-tert-butanesulfinyl imines.
;
_journal_issue 25
_journal_name_full 'Organic letters'
_journal_page_first 4747
_journal_page_last 4750
_journal_paper_doi 10.1021/ol0479803
_journal_volume 6
_journal_year 2004
_chemical_formula_sum 'C23 H31 Cl5 N2 O2 S2'
_chemical_formula_weight 608.87
_chemical_name_systematic
; 
 ? 
;
_space_group_IT_number 4
_symmetry_cell_setting monoclinic
_symmetry_space_group_name_Hall 'P 2yb'
_symmetry_space_group_name_H-M 'P 1 21 1'
_atom_sites_solution_hydrogens geom
_atom_sites_solution_primary direct
_atom_sites_solution_secondary difmap
_audit_creation_method SHELXL-97
_cell_angle_alpha 90.00
_cell_angle_beta 102.170(3)
_cell_angle_gamma 90.00
_cell_formula_units_Z 2
_cell_length_a 6.4482(9)
_cell_length_b 19.473(3)
_cell_length_c 12.0535(17)
_cell_measurement_reflns_used 1008
_cell_measurement_temperature 293(2)
_cell_measurement_theta_max 33.954
_cell_measurement_theta_min 5.428
_cell_volume 1479.5(4)
_computing_cell_refinement 'Bruker SMART'
_computing_data_collection 'Bruker SMART'
_computing_data_reduction 'Bruker SHELXTL'
_computing_molecular_graphics 'Bruker SHELXTL'
_computing_publication_material 'Bruker SHELXTL'
_computing_structure_refinement 'SHELXL-97 (Sheldrick, 1997)'
_computing_structure_solution 'SHELXS-97 (Sheldrick, 1990)'
_diffrn_ambient_temperature 293(2)
_diffrn_measured_fraction_theta_full 0.927
_diffrn_measured_fraction_theta_max 0.927
_diffrn_measurement_device_type 'CCD area detector'
_diffrn_measurement_method 'phi and omega scans'
_diffrn_radiation_monochromator graphite
_diffrn_radiation_source 'fine-focus sealed tube'
_diffrn_radiation_type MoK\a
_diffrn_radiation_wavelength 0.71073
_diffrn_reflns_av_R_equivalents 0.0840
_diffrn_reflns_av_sigmaI/netI 0.1729
_diffrn_reflns_limit_h_max 7
_diffrn_reflns_limit_h_min -8
_diffrn_reflns_limit_k_max 25
_diffrn_reflns_limit_k_min -22
_diffrn_reflns_limit_l_max 15
_diffrn_reflns_limit_l_min -16
_diffrn_reflns_number 8990
_diffrn_reflns_theta_full 28.30
_diffrn_reflns_theta_max 28.30
_diffrn_reflns_theta_min 1.73
_exptl_absorpt_coefficient_mu 0.655
_exptl_absorpt_correction_T_max 1.00000
_exptl_absorpt_correction_T_min 0.71539
_exptl_absorpt_correction_type sadabs
_exptl_crystal_colour colorless
_exptl_crystal_density_diffrn 1.367
_exptl_crystal_density_method 'not measured'
_exptl_crystal_F_000 632
_exptl_crystal_size_max 0.421
_exptl_crystal_size_mid 0.388
_exptl_crystal_size_min 0.127
_refine_diff_density_max 0.231
_refine_diff_density_min -0.254
_refine_diff_density_rms 0.048
_refine_ls_abs_structure_details 'Flack H D (1983), Acta Cryst. A39, 876-881'
_refine_ls_abs_structure_Flack -0.09(9)
_refine_ls_extinction_method none
_refine_ls_goodness_of_fit_ref 0.746
_refine_ls_hydrogen_treatment mixed
_refine_ls_matrix_type full
_refine_ls_number_parameters 360
_refine_ls_number_reflns 5270
_refine_ls_number_restraints 8
_refine_ls_restrained_S_all 0.746
_refine_ls_R_factor_all 0.1229
_refine_ls_R_factor_gt 0.0526
_refine_ls_shift/su_max 0.020
_refine_ls_shift/su_mean 0.001
_refine_ls_structure_factor_coef Fsqd
_refine_ls_weighting_details 'calc w=1/[\s^2^(Fo^2^)+(0.0263P)^2^+0.0000P] where P=(Fo^2^+2Fc^2^)/3'
_refine_ls_weighting_scheme calc
_refine_ls_wR_factor_gt 0.0897
_refine_ls_wR_factor_ref 0.1081
_reflns_number_gt 2237
_reflns_number_total 5270
_reflns_threshold_expression >2sigma(I)
_cod_data_source_file ol0479803si20041002_034313.cif
_cod_data_source_block cd2404
_cod_depositor_comments
;
The following automatic conversions were performed:

'_symmetry_cell_setting' value 'Monoclinic' changed to 'monoclinic'
according to /home/saulius/struct/CIF-dictionaries/cif_core.dic
dictionary named 'cif_core.dic' version 2.4.1 from 2010-06-29.

Automatic conversion script
Id: cif_fix_values 1715 2011-07-08 13:25:40Z adriana 
;
_cod_original_sg_symbol_H-M P2(1)
_cod_original_formula_sum 'C23 H31  N2 O2 S2 Cl5'
_cod_database_code 1506927

loop_
_symmetry_equiv_pos_as_xyz
'x, y, z'
'-x, y+1/2, -z'

loop_
_atom_site_label
_atom_site_type_symbol
_atom_site_fract_x
_atom_site_fract_y
_atom_site_fract_z
_atom_site_U_iso_or_equiv
_atom_site_adp_type
_atom_site_occupancy
_atom_site_symmetry_multiplicity
_atom_site_calc_flag
_atom_site_refinement_flags
S1 S 0.3723(2) 0.45641(8) 0.52145(12) 0.0436(4) Uani 1 1 d .
S2 S 0.7468(3) 0.64831(8) 0.61948(13) 0.0517(5) Uani 1 1 d .
Cl1 Cl 0.6295(4) 0.33333(9) 0.03739(15) 0.0902(8) Uani 1 1 d .
Cl2 Cl 1.0166(3) 0.76194(10) 0.11966(15) 0.0771(6) Uani 1 1 d .
Cl3 Cl 0.0006(3) 0.45144(11) 0.92717(16) 0.0826(6) Uani 1 1 d .
Cl4 Cl -0.1656(5) 0.55971(15) 1.0395(2) 0.1514(12) Uani 1 1 d .
Cl5 Cl 0.2438(4) 0.57355(13) 0.9862(2) 0.1232(9) Uani 1 1 d .
O1 O 0.2342(6) 0.5177(2) 0.5208(4) 0.0595(13) Uani 1 1 d .
O2 O 0.8124(7) 0.5899(2) 0.6981(3) 0.0612(12) Uani 1 1 d .
N1 N 0.6252(7) 0.4798(2) 0.5398(4) 0.0350(12) Uani 1 1 d D
N2 N 0.5466(8) 0.6267(2) 0.5169(4) 0.0392(12) Uani 1 1 d D
C1 C 0.8431(11) 0.4387(3) 0.3210(6) 0.0508(19) Uani 1 1 d .
C2 C 0.8305(13) 0.3964(4) 0.2270(7) 0.063(2) Uani 1 1 d .
C3 C 0.6409(14) 0.3884(3) 0.1539(5) 0.0548(19) Uani 1 1 d .
C4 C 0.4663(13) 0.4209(3) 0.1688(5) 0.0525(18) Uani 1 1 d .
C5 C 0.4813(9) 0.4644(3) 0.2622(5) 0.0464(15) Uani 1 1 d .
H4 H 0.3617 0.4885 0.2718 0.056 Uiso 1 1 calc R
C6 C 0.6683(10) 0.4725(3) 0.3406(4) 0.0368(14) Uani 1 1 d .
C7 C 0.6907(10) 0.5170(3) 0.4456(5) 0.0367(14) Uani 1 1 d D
C8 C 0.5804(9) 0.5891(3) 0.4174(5) 0.0350(14) Uani 1 1 d D
C9 C 0.6944(10) 0.6310(3) 0.3442(5) 0.0419(16) Uani 1 1 d .
C10 C 0.9106(10) 0.6456(4) 0.3729(5) 0.0479(17) Uani 1 1 d .
C11 C 1.0073(13) 0.6860(3) 0.3048(6) 0.0570(19) Uani 1 1 d D
C12 C 0.8909(12) 0.7131(3) 0.2078(5) 0.0471(17) Uani 1 1 d .
C13 C 0.6822(13) 0.7002(3) 0.1753(6) 0.056(2) Uani 1 1 d D
C14 C 0.5774(11) 0.6597(3) 0.2430(5) 0.0405(16) Uani 1 1 d .
C15 C 0.3827(10) 0.4135(3) 0.6581(5) 0.0503(17) Uani 1 1 d .
C16 C 0.5480(12) 0.3585(3) 0.6768(6) 0.071(2) Uani 1 1 d .
H16A H 0.5357 0.3317 0.7420 0.107 Uiso 1 1 calc R
H16B H 0.6862 0.3791 0.6892 0.107 Uiso 1 1 calc R
H16C H 0.5282 0.3293 0.6112 0.107 Uiso 1 1 calc R
C17 C 0.1619(11) 0.3851(4) 0.6473(6) 0.076(2) Uani 1 1 d .
H17A H 0.1300 0.3548 0.5830 0.114 Uiso 1 1 calc R
H17B H 0.0616 0.4221 0.6371 0.114 Uiso 1 1 calc R
H17C H 0.1536 0.3601 0.7149 0.114 Uiso 1 1 calc R
C18 C 0.4286(12) 0.4657(4) 0.7530(5) 0.072(2) Uani 1 1 d .
H18A H 0.3363 0.5045 0.7337 0.108 Uiso 1 1 calc R
H18B H 0.5735 0.4804 0.7638 0.108 Uiso 1 1 calc R
H18C H 0.4052 0.4452 0.8218 0.108 Uiso 1 1 calc R
C19 C 0.6120(13) 0.7082(3) 0.6981(5) 0.062(2) Uani 1 1 d .
C20 C 0.5451(16) 0.7700(4) 0.6196(6) 0.115(4) Uani 1 1 d .
H20A H 0.3932 0.7714 0.5971 0.173 Uiso 1 1 calc R
H20B H 0.6050 0.7657 0.5535 0.173 Uiso 1 1 calc R
H20C H 0.5952 0.8116 0.6592 0.173 Uiso 1 1 calc R
C21 C 0.7733(14) 0.7291(4) 0.7997(6) 0.098(3) Uani 1 1 d .
H21A H 0.7247 0.7693 0.8328 0.147 Uiso 1 1 calc R
H21B H 0.9047 0.7392 0.7776 0.147 Uiso 1 1 calc R
H21C H 0.7947 0.6925 0.8541 0.147 Uiso 1 1 calc R
C22 C 0.4224(13) 0.6728(4) 0.7335(6) 0.100(3) Uani 1 1 d .
H22A H 0.4684 0.6303 0.7713 0.150 Uiso 1 1 calc R
H22B H 0.3141 0.6637 0.6672 0.150 Uiso 1 1 calc R
H22C H 0.3666 0.7023 0.7839 0.150 Uiso 1 1 calc R
C23 C -0.0077(12) 0.5408(4) 0.9440(6) 0.071(2) Uani 1 1 d D
H23 H -0.002(11) 0.551(3) 0.868(3) 0.085 Uiso 1 1 d D
H1 H 0.975(10) 0.448(3) 0.372(5) 0.07(2) Uiso 1 1 d .
H2 H 0.948(10) 0.379(3) 0.218(5) 0.06(2) Uiso 1 1 d .
H3 H 0.328(10) 0.409(3) 0.116(5) 0.07(2) Uiso 1 1 d .
H5 H 0.844(3) 0.521(2) 0.465(3) 0.010(12) Uiso 1 1 d D
H6 H 0.452(5) 0.577(3) 0.375(4) 0.054(19) Uiso 1 1 d D
H7 H 0.981(9) 0.625(3) 0.439(4) 0.052(19) Uiso 1 1 d .
H8 H 1.158(4) 0.692(3) 0.325(4) 0.05(2) Uiso 1 1 d D
H9 H 0.584(6) 0.718(2) 0.113(3) 0.027(15) Uiso 1 1 d D
H10 H 0.440(8) 0.647(3) 0.228(4) 0.038(17) Uiso 1 1 d .
H11 H 0.652(8) 0.509(2) 0.599(3) 0.037(17) Uiso 1 1 d D
H12 H 0.459(7) 0.612(3) 0.554(4) 0.050(19) Uiso 1 1 d D

loop_
_atom_site_aniso_label
_atom_site_aniso_U_11
_atom_site_aniso_U_22
_atom_site_aniso_U_33
_atom_site_aniso_U_23
_atom_site_aniso_U_13
_atom_site_aniso_U_12
S1 0.0349(9) 0.0482(10) 0.0457(9) 0.0055(8) 0.0037(7) -0.0067(9)
S2 0.0643(12) 0.0478(11) 0.0448(10) -0.0095(8) 0.0156(9) -0.0120(9)
Cl1 0.136(2) 0.0778(15) 0.0653(13) -0.0313(11) 0.0405(14) -0.0261(14)
Cl2 0.1041(17) 0.0696(13) 0.0675(12) 0.0098(10) 0.0408(13) -0.0211(12)
Cl3 0.0803(14) 0.0728(13) 0.0904(13) -0.0141(12) 0.0085(11) 0.0020(12)
Cl4 0.181(3) 0.132(2) 0.173(3) -0.036(2) 0.111(2) 0.014(2)
Cl5 0.119(2) 0.114(2) 0.126(2) -0.0097(16) 0.0006(17) -0.0460(17)
O1 0.028(3) 0.061(3) 0.089(4) 0.025(3) 0.010(2) 0.004(2)
O2 0.084(4) 0.049(3) 0.046(3) -0.003(2) 0.005(2) 0.008(2)
N1 0.033(3) 0.036(3) 0.037(3) -0.002(2) 0.010(2) -0.003(2)
N2 0.041(3) 0.046(3) 0.033(3) 0.000(2) 0.014(3) -0.005(3)
C1 0.035(4) 0.059(5) 0.056(4) -0.016(4) 0.004(4) 0.006(3)
C2 0.054(6) 0.064(5) 0.078(6) -0.015(4) 0.030(5) 0.013(4)
C3 0.081(6) 0.045(4) 0.041(4) -0.001(3) 0.019(4) -0.013(4)
C4 0.052(5) 0.057(5) 0.043(4) -0.004(3) -0.003(4) -0.001(4)
C5 0.036(4) 0.050(4) 0.049(4) -0.010(3) -0.001(3) 0.008(3)
C6 0.046(4) 0.032(4) 0.036(3) -0.002(3) 0.017(3) -0.005(3)
C7 0.038(4) 0.035(3) 0.036(3) 0.001(3) 0.006(3) 0.001(3)
C8 0.021(4) 0.040(4) 0.044(4) -0.001(3) 0.006(3) 0.001(3)
C9 0.060(5) 0.035(4) 0.032(3) 0.003(3) 0.014(3) 0.012(3)
C10 0.033(4) 0.066(5) 0.044(4) 0.009(4) 0.007(3) -0.005(4)
C11 0.065(6) 0.055(5) 0.054(5) -0.003(4) 0.020(5) 0.001(4)
C12 0.064(5) 0.036(4) 0.045(4) 0.000(3) 0.021(4) -0.007(4)
C13 0.088(7) 0.041(4) 0.036(4) 0.012(3) 0.005(4) 0.010(4)
C14 0.043(5) 0.038(4) 0.043(4) 0.000(3) 0.015(4) 0.004(3)
C15 0.050(4) 0.047(4) 0.053(4) 0.019(3) 0.009(3) -0.009(3)
C16 0.082(6) 0.061(4) 0.073(5) 0.028(4) 0.021(4) 0.022(4)
C17 0.064(6) 0.093(6) 0.077(6) 0.022(5) 0.025(4) -0.022(5)
C18 0.092(6) 0.082(6) 0.048(4) 0.002(4) 0.027(4) -0.020(5)
C19 0.091(6) 0.046(4) 0.052(4) -0.009(4) 0.023(5) 0.001(4)
C20 0.203(11) 0.052(5) 0.095(6) -0.001(5) 0.041(7) 0.027(6)
C21 0.149(9) 0.073(6) 0.070(5) -0.028(5) 0.018(6) -0.018(6)
C22 0.107(8) 0.097(7) 0.115(7) -0.052(6) 0.065(6) -0.011(6)
C23 0.071(6) 0.067(5) 0.075(5) 0.002(4) 0.018(5) -0.003(4)

loop_
_atom_type_symbol
_atom_type_description
_atom_type_scat_dispersion_real
_atom_type_scat_dispersion_imag
_atom_type_scat_source
C C 0.0033 0.0016 'International Tables Vol C Tables 4.2.6.8 and 6.1.1.4'
H H 0.0000 0.0000 'International Tables Vol C Tables 4.2.6.8 and 6.1.1.4'
N N 0.0061 0.0033 'International Tables Vol C Tables 4.2.6.8 and 6.1.1.4'
O O 0.0106 0.0060 'International Tables Vol C Tables 4.2.6.8 and 6.1.1.4'
S S 0.1246 0.1234 'International Tables Vol C Tables 4.2.6.8 and 6.1.1.4'
Cl Cl 0.1484 0.1585 'International Tables Vol C Tables 4.2.6.8 and 6.1.1.4'

loop_
_geom_angle_atom_site_label_1
_geom_angle_atom_site_label_2
_geom_angle_atom_site_label_3
_geom_angle
O1 S1 N1 110.5(2)
O1 S1 C15 106.2(3)
N1 S1 C15 99.0(3)
O2 S2 N2 110.9(3)
O2 S2 C19 105.1(3)
N2 S2 C19 99.7(3)
C7 N1 S1 117.5(4)
C7 N1 H11 105(3)
S1 N1 H11 107(3)
C8 N2 S2 121.1(4)
C8 N2 H12 120(4)
S2 N2 H12 102(4)
C6 C1 C2 121.1(7)
C6 C1 H1 117(4)
C2 C1 H1 122(4)
C3 C2 C1 119.2(7)
C3 C2 H2 125(4)
C1 C2 H2 116(4)
C4 C3 C2 121.8(7)
C4 C3 Cl1 120.1(6)
C2 C3 Cl1 118.0(6)
C3 C4 C5 118.6(7)
C3 C4 H3 118(3)
C5 C4 H3 123(3)
C6 C5 C4 121.7(6)
C6 C5 H4 119.2
C4 C5 H4 119.2
C1 C6 C5 117.5(5)
C1 C6 C7 118.8(6)
C5 C6 C7 123.7(5)
N1 C7 C6 111.7(4)
N1 C7 C8 114.3(4)
C6 C7 C8 111.7(5)
N1 C7 H5 107(2)
C6 C7 H5 99(2)
C8 C7 H5 112(3)
N2 C8 C9 112.7(5)
N2 C8 C7 114.1(4)
C9 C8 C7 110.8(4)
N2 C8 H6 108(3)
C9 C8 H6 108(3)
C7 C8 H6 102(4)
C10 C9 C14 117.4(6)
C10 C9 C8 123.5(5)
C14 C9 C8 119.0(6)
C11 C10 C9 121.5(7)
C11 C10 H7 124(4)
C9 C10 H7 114(4)
C12 C11 C10 119.9(7)
C12 C11 H8 121(3)
C10 C11 H8 119(3)
C13 C12 C11 121.2(6)
C13 C12 Cl2 119.2(5)
C11 C12 Cl2 119.5(6)
C12 C13 C14 120.6(6)
C12 C13 H9 129(3)
C14 C13 H9 110(3)
C13 C14 C9 119.3(7)
C13 C14 H10 127(3)
C9 C14 H10 113(3)
C16 C15 C17 112.3(6)
C16 C15 C18 110.4(6)
C17 C15 C18 110.1(6)
C16 C15 S1 110.6(4)
C17 C15 S1 103.6(4)
C18 C15 S1 109.7(4)
C15 C16 H16A 109.5
C15 C16 H16B 109.5
H16A C16 H16B 109.5
C15 C16 H16C 109.5
H16A C16 H16C 109.5
H16B C16 H16C 109.5
C15 C17 H17A 109.5
C15 C17 H17B 109.5
H17A C17 H17B 109.5
C15 C17 H17C 109.5
H17A C17 H17C 109.5
H17B C17 H17C 109.5
C15 C18 H18A 109.5
C15 C18 H18B 109.5
H18A C18 H18B 109.5
C15 C18 H18C 109.5
H18A C18 H18C 109.5
H18B C18 H18C 109.5
C21 C19 C20 110.4(7)
C21 C19 C22 110.7(6)
C20 C19 C22 112.6(7)
C21 C19 S2 105.9(6)
C20 C19 S2 106.4(4)
C22 C19 S2 110.4(4)
C19 C20 H20A 109.5
C19 C20 H20B 109.5
H20A C20 H20B 109.5
C19 C20 H20C 109.5
H20A C20 H20C 109.5
H20B C20 H20C 109.5
C19 C21 H21A 109.5
C19 C21 H21B 109.5
H21A C21 H21B 109.5
C19 C21 H21C 109.5
H21A C21 H21C 109.5
H21B C21 H21C 109.5
C19 C22 H22A 109.5
C19 C22 H22B 109.5
H22A C22 H22B 109.5
C19 C22 H22C 109.5
H22A C22 H22C 109.5
H22B C22 H22C 109.5
Cl5 C23 Cl4 112.0(4)
Cl5 C23 Cl3 110.7(4)
Cl4 C23 Cl3 109.0(4)
Cl5 C23 H23 89(4)
Cl4 C23 H23 139(4)
Cl3 C23 H23 95(4)

loop_
_geom_bond_atom_site_label_1
_geom_bond_atom_site_label_2
_geom_bond_distance
S1 O1 1.488(4)
S1 N1 1.662(5)
S1 C15 1.836(6)
S2 O2 1.484(4)
S2 N2 1.643(5)
S2 C19 1.833(6)
Cl1 C3 1.756(6)
Cl2 C12 1.748(6)
Cl3 C23 1.754(8)
Cl4 C23 1.729(7)
Cl5 C23 1.717(8)
N1 C7 1.481(7)
N1 H11 0.894(19)
N2 C8 1.461(6)
N2 H12 0.843(19)
C1 C6 1.369(8)
C1 C2 1.389(9)
C1 H1 0.95(6)
C2 C3 1.357(9)
C2 H2 0.86(6)
C3 C4 1.337(9)
C4 C5 1.397(8)
C4 H3 1.00(6)
C5 C6 1.375(7)
C5 H4 0.9300
C6 C7 1.515(7)
C7 C8 1.578(8)
C7 H5 0.969(19)
C8 C9 1.504(7)
C8 H6 0.902(19)
C9 C10 1.392(8)
C9 C14 1.407(8)
C10 C11 1.378(9)
C10 H7 0.92(5)
C11 C12 1.356(9)
C11 H8 0.96(2)
C12 C13 1.344(9)
C13 C14 1.406(9)
C13 H9 0.945(19)
C14 H10 0.90(5)
C15 C16 1.494(8)
C15 C17 1.507(8)
C15 C18 1.511(8)
C16 H16A 0.9600
C16 H16B 0.9600
C16 H16C 0.9600
C17 H17A 0.9600
C17 H17B 0.9600
C17 H17C 0.9600
C18 H18A 0.9600
C18 H18B 0.9600
C18 H18C 0.9600
C19 C21 1.486(9)
C19 C20 1.536(9)
C19 C22 1.540(9)
C20 H20A 0.9600
C20 H20B 0.9600
C20 H20C 0.9600
C21 H21A 0.9600
C21 H21B 0.9600
C21 H21C 0.9600
C22 H22A 0.9600
C22 H22B 0.9600
C22 H22C 0.9600
C23 H23 0.946(19)

loop_
_geom_torsion_atom_site_label_1
_geom_torsion_atom_site_label_2
_geom_torsion_atom_site_label_3
_geom_torsion_atom_site_label_4
_geom_torsion
O1 S1 N1 C7 -69.5(4)
C15 S1 N1 C7 179.4(4)
O2 S2 N2 C8 -81.6(5)
C19 S2 N2 C8 168.0(4)
C6 C1 C2 C3 -0.4(11)
C1 C2 C3 C4 1.1(11)
C1 C2 C3 Cl1 -178.8(5)
C2 C3 C4 C5 0.2(10)
Cl1 C3 C4 C5 -179.9(4)
C3 C4 C5 C6 -2.2(9)
C2 C1 C6 C5 -1.5(9)
C2 C1 C6 C7 178.9(6)
C4 C5 C6 C1 2.8(8)
C4 C5 C6 C7 -177.6(5)
S1 N1 C7 C6 -64.4(6)
S1 N1 C7 C8 63.6(6)
C1 C6 C7 N1 -96.8(6)
C5 C6 C7 N1 83.7(7)
C1 C6 C7 C8 133.8(6)
C5 C6 C7 C8 -45.7(7)
S2 N2 C8 C9 -67.6(6)
S2 N2 C8 C7 59.9(6)
N1 C7 C8 N2 36.6(7)
C6 C7 C8 N2 164.5(5)
N1 C7 C8 C9 165.0(5)
C6 C7 C8 C9 -67.0(6)
N2 C8 C9 C10 74.6(7)
C7 C8 C9 C10 -54.6(7)
N2 C8 C9 C14 -102.9(6)
C7 C8 C9 C14 127.9(5)
C14 C9 C10 C11 -0.4(9)
C8 C9 C10 C11 -178.0(6)
C9 C10 C11 C12 0.5(10)
C10 C11 C12 C13 -1.3(10)
C10 C11 C12 Cl2 -177.8(5)
C11 C12 C13 C14 1.9(10)
Cl2 C12 C13 C14 178.5(5)
C12 C13 C14 C9 -1.8(9)
C10 C9 C14 C13 1.1(8)
C8 C9 C14 C13 178.7(5)
O1 S1 C15 C16 -169.8(5)
N1 S1 C15 C16 -55.3(5)
O1 S1 C15 C17 69.7(5)
N1 S1 C15 C17 -175.8(4)
O1 S1 C15 C18 -47.8(5)
N1 S1 C15 C18 66.7(5)
O2 S2 C19 C21 61.6(5)
N2 S2 C19 C21 176.5(5)
O2 S2 C19 C20 179.1(5)
N2 S2 C19 C20 -66.0(6)
O2 S2 C19 C22 -58.4(6)
N2 S2 C19 C22 56.5(6)

loop_
_cod_related_entry_id
_cod_related_entry_database
_cod_related_entry_code
1 ChemSpider 21200150
